data_7018564
loop_
_publ_author_name
'Burrows, Andrew D.'
'Mahon, Mary F.'
'Renouf, Catherine L.'
'Richardson, Christopher'
'Warren, Anna J.'
'Warren, John E.'

_publ_section_title
;
 Dipyridyl \b-diketonate complexes and their use as metalloligands in the
 formation of mixed-metal coordination networks.
;
_journal_issue 14
_journal_name_full 'Dalton transactions (Cambridge, England : 2003)'
_journal_page_first 4153
_journal_page_last 4163
_journal_paper_doi 10.1039/c2dt12115h
_journal_volume 41
_journal_year 2012
_chemical_formula_sum 'C41.5 H35.5 Ag F6 Fe N6 O7.25 S1.25 Sb'
_chemical_formula_weight 1173.80
_chemical_name_systematic
;
?
;
_space_group_IT_number 14
_symmetry_cell_setting monoclinic
_symmetry_space_group_name_Hall '-P 2ybc'
_symmetry_space_group_name_H-M 'P 1 21/c 1'
_atom_sites_solution_hydrogens geom
_atom_sites_solution_primary direct
_atom_sites_solution_secondary difmap
_audit_creation_method SHELXL-97
_cell_angle_alpha 90.00
_cell_angle_beta 94.126(1)
_cell_angle_gamma 90.00
_cell_formula_units_Z 4
_cell_length_a 12.0850(1)
_cell_length_b 24.2820(2)
_cell_length_c 18.1190(2)
_cell_measurement_reflns_used 161652
_cell_measurement_temperature 150(2)
_cell_measurement_theta_max 27.485
_cell_measurement_theta_min 2.910
_cell_volume 5303.20(9)
_computing_molecular_graphics 'ORTEX (P.McArdle, 1995)'
_computing_publication_material 'SHELXL-97/2 (Sheldrick,1997)'
_computing_structure_refinement 'SHELXL-97 (Sheldrick, 1997)'
_computing_structure_solution 'SHELXS-97 (Sheldrick, 1990)'
_diffrn_ambient_temperature 150(2)
_diffrn_measured_fraction_theta_full 0.996
_diffrn_measured_fraction_theta_max 0.996
_diffrn_measurement_device_type kappaCCD
_diffrn_measurement_method kappaCCD
_diffrn_radiation_monochromator graphite
_diffrn_radiation_source 'fine-focus sealed tube'
_diffrn_radiation_type MoK\a
_diffrn_radiation_wavelength 0.71073
_diffrn_reflns_av_R_equivalents 0.0725
_diffrn_reflns_av_sigmaI/netI 0.0410
_diffrn_reflns_limit_h_max 15
_diffrn_reflns_limit_h_min -15
_diffrn_reflns_limit_k_max 31
_diffrn_reflns_limit_k_min -31
_diffrn_reflns_limit_l_max 23
_diffrn_reflns_limit_l_min -21
_diffrn_reflns_number 96145
_diffrn_reflns_theta_full 27.49
_diffrn_reflns_theta_max 27.49
_diffrn_reflns_theta_min 3.54
_exptl_absorpt_coefficient_mu 1.259
_exptl_absorpt_correction_T_max 0.79
_exptl_absorpt_correction_T_min 0.73
_exptl_absorpt_correction_type multi-scan
_exptl_crystal_colour Red
_exptl_crystal_density_diffrn 1.470
_exptl_crystal_density_method 'not measured'
_exptl_crystal_description Block
_exptl_crystal_F_000 2330
_exptl_crystal_size_max 0.30
_exptl_crystal_size_mid 0.30
_exptl_crystal_size_min 0.20
_platon_squeeze_details
;
Early refinements of the structural model indicated that there was diffuse
electron density in the lattice. Subsequent examination with PLATON showed
that this centred on 2 regions namely in the middle of the A and C faces
of the unit cell. It appeared that these regions contained highly disordered
fragments of DMSO but disorder was so extensive that a sensible atomic model
could not be developed.
Hence the solvent was modelled using the SQUEEZE procedure in PLATON.
This yielded an estimate of the solvent content (based on the approximate number
of electrons contained in the voids) as being in the region of 30 electrons
(close to 1 DMSO molecules). Thus, F(000) and related parameters, as presented,
are derived on the basis of inclusion of an additional DMSO in the unit cell.
;
_refine_diff_density_max 3.838
_refine_diff_density_min -1.962
_refine_diff_density_rms 0.193
_refine_ls_extinction_method none
_refine_ls_goodness_of_fit_ref 1.038
_refine_ls_hydrogen_treatment constr
_refine_ls_matrix_type full
_refine_ls_number_parameters 589
_refine_ls_number_reflns 12131
_refine_ls_number_restraints 130
_refine_ls_restrained_S_all 1.048
_refine_ls_R_factor_all 0.1035
_refine_ls_R_factor_gt 0.0873
_refine_ls_shift/su_max 0.000
_refine_ls_shift/su_mean 0.000
_refine_ls_structure_factor_coef Fsqd
_refine_ls_weighting_details 'calc w=1/[\s^2^(Fo^2^)+(0.1483P)^2^+26.7272P] where P=(Fo^2^+2Fc^2^)/3'
_refine_ls_weighting_scheme calc
_refine_ls_wR_factor_gt 0.2414
_refine_ls_wR_factor_ref 0.2544
_reflns_number_gt 9778
_reflns_number_total 12131
_reflns_threshold_expression >2sigma(I)
_cod_data_source_file c2dt12115h.txt
_cod_data_source_block compound11_k06adb12
_cod_depositor_comments
;
The following automatic conversions were performed:

'_symmetry_cell_setting' value 'Monoclinic' changed to 'monoclinic'
according to /home/saulius/struct/CIF-dictionaries/cif_core.dic
dictionary named 'cif_core.dic' version 2.4.1 from
2010-06-29.

'_exptl_absorpt_correction_type' value 'Multi-Scan'
changed to 'multi-scan' according to
/home/saulius/struct/CIF-dictionaries/cif_core.dic dictionary named
'cif_core.dic' version 2.4.1 from 2010-06-29.

Automatic conversion script
Id: cif_fix_values 1715 2011-07-08 13:25:40Z adriana 
;
_cod_original_sg_symbol_H-M P21/c
_cod_original_formula_sum 'C41.50 H35.50 Ag F6 Fe N6 O7.25 S1.25 Sb'
_cod_database_code 7018564

loop_
_symmetry_equiv_pos_as_xyz
'x, y, z'
'-x, y+1/2, -z+1/2'
'-x, -y, -z'
'x, -y-1/2, z-1/2'

loop_
_atom_site_label
_atom_site_type_symbol
_atom_site_fract_x
_atom_site_fract_y
_atom_site_fract_z
_atom_site_U_iso_or_equiv
_atom_site_adp_type
_atom_site_occupancy
_atom_site_symmetry_multiplicity
_atom_site_calc_flag
_atom_site_refinement_flags
_atom_site_disorder_assembly
_atom_site_disorder_group
Sb1 Sb 0.58018(9) 0.40638(5) 0.45710(6) 0.0617(3) Uani 0.55 1 d PD A 1
Ag1 Ag 0.19857(4) 0.067797(18) -0.22239(2) 0.03181(16) Uani 1 1 d . . .
Fe1 Fe 0.09705(6) 0.05987(3) 0.26912(4) 0.02365(19) Uani 1 1 d . C .
S1 S 0.9149(3) 0.18739(15) 0.47826(19) 0.0693(9) Uani 0.70 1 d P B 1
S1A S 0.8434(16) 0.2044(8) 0.4313(8) 0.142(6) Uani 0.30 1 d P B 2
F1 F 0.5081(11) 0.4710(5) 0.4758(7) 0.138(6) Uiso 0.55 1 d PD . 1
F2 F 0.6490(10) 0.4428(5) 0.3873(6) 0.107(4) Uiso 0.55 1 d PD A 1
F3 F 0.6449(12) 0.3448(5) 0.4428(8) 0.183(8) Uiso 0.55 1 d PD A 1
F4 F 0.5066(10) 0.3752(5) 0.5306(6) 0.114(4) Uiso 0.55 1 d PD A 1
F5 F 0.6878(10) 0.4267(5) 0.5250(7) 0.128(5) Uiso 0.55 1 d PD A 1
F6 F 0.4664(11) 0.3898(6) 0.3923(7) 0.146(6) Uiso 0.55 1 d PD A 1
O1 O 0.2583(3) 0.04224(16) 0.2735(2) 0.0285(8) Uani 1 1 d . . .
O2 O 0.1451(3) 0.13832(16) 0.2741(2) 0.0305(8) Uani 1 1 d . . .
O3 O 0.0904(3) 0.05680(16) 0.3780(2) 0.0282(8) Uani 1 1 d . . .
O4 O 0.0759(3) -0.02143(15) 0.2694(2) 0.0275(8) Uani 1 1 d . . .
O5 O -0.0587(3) 0.08658(16) 0.25392(19) 0.0263(8) Uani 1 1 d . . .
O6 O 0.0975(3) 0.05622(17) 0.1593(2) 0.0305(8) Uani 1 1 d . . .
O7 O 0.8198(10) 0.1514(4) 0.4677(6) 0.121(3) Uani 1 1 d . . .
N1 N 0.6333(4) -0.0182(2) 0.2232(3) 0.0374(11) Uani 1 1 d . . .
N2 N 0.2340(5) 0.3358(2) 0.2731(3) 0.0388(12) Uani 1 1 d . . .
N3 N 0.1633(4) 0.0548(2) 0.6515(3) 0.0291(10) Uani 1 1 d . . .
N4 N 0.1649(8) -0.2194(3) 0.2519(5) 0.074(2) Uani 1 1 d . C .
N5 N -0.4045(5) 0.1981(3) 0.2343(4) 0.0560(17) Uani 1 1 d . C .
N6 N 0.1299(5) 0.0578(2) -0.1113(3) 0.0355(11) Uani 1 1 d . C .
C1 C 0.3370(5) 0.0725(2) 0.2539(3) 0.0296(11) Uani 1 1 d . . .
C2 C 0.3320(5) 0.1294(2) 0.2460(4) 0.0339(12) Uani 1 1 d . . .
H2 H 0.3946 0.1484 0.2297 0.041 Uiso 1 1 calc R . .
C3 C 0.2380(5) 0.1598(2) 0.2613(3) 0.0296(11) Uani 1 1 d . . .
C4 C 0.4425(5) 0.0420(2) 0.2431(3) 0.0302(11) Uani 1 1 d . . .
C5 C 0.4647(6) -0.0061(3) 0.2821(4) 0.0470(17) Uani 1 1 d . . .
H5 H 0.4138 -0.0197 0.3153 0.056 Uiso 1 1 calc R . .
C6 C 0.5612(6) -0.0339(3) 0.2723(4) 0.0496(18) Uani 1 1 d . . .
H6 H 0.5780 -0.0658 0.3015 0.059 Uiso 1 1 calc R . .
C7 C 0.6087(5) 0.0267(3) 0.1832(4) 0.0373(13) Uani 1 1 d . . .
H7 H 0.6577 0.0377 0.1472 0.045 Uiso 1 1 calc R . .
C8 C 0.5145(6) 0.0581(2) 0.1918(4) 0.0380(14) Uani 1 1 d . . .
H8 H 0.5001 0.0902 0.1627 0.046 Uiso 1 1 calc R . .
C9 C 0.2409(5) 0.2210(2) 0.2630(3) 0.0321(12) Uani 1 1 d . . .
C10 C 0.3355(5) 0.2519(3) 0.2644(5) 0.0489(18) Uani 1 1 d . . .
H10 H 0.4055 0.2345 0.2614 0.059 Uiso 1 1 calc R . .
C11 C 0.3285(6) 0.3094(3) 0.2702(5) 0.0496(18) Uani 1 1 d . . .
H11 H 0.3952 0.3303 0.2720 0.060 Uiso 1 1 calc R . .
C12 C 0.1407(6) 0.3057(3) 0.2688(5) 0.0517(19) Uani 1 1 d . . .
H12 H 0.0716 0.3243 0.2692 0.062 Uiso 1 1 calc R . .
C13 C 0.1406(5) 0.2488(3) 0.2637(4) 0.0453(16) Uani 1 1 d . . .
H13 H 0.0726 0.2291 0.2607 0.054 Uiso 1 1 calc R . .
C14 C 0.1213(4) 0.0163(2) 0.4202(3) 0.0266(11) Uani 1 1 d . C 2
C15 C 0.1375(5) -0.0374(2) 0.3942(3) 0.0295(11) Uani 1 1 d . . .
H15 H 0.1664 -0.0643 0.4284 0.035 Uiso 1 1 calc R C 2
C16 C 0.1137(4) -0.0532(2) 0.3214(3) 0.0257(10) Uani 1 1 d . C .
C17 C 0.1378(4) 0.0289(2) 0.5010(3) 0.0256(10) Uani 1 1 d . . .
C18 C 0.1442(6) 0.0835(3) 0.5247(3) 0.0363(13) Uani 1 1 d . C .
H18 H 0.1406 0.1128 0.4899 0.044 Uiso 1 1 calc R . .
C19 C 0.1559(6) 0.0943(2) 0.6007(3) 0.0350(13) Uani 1 1 d . . .
H19 H 0.1588 0.1316 0.6167 0.042 Uiso 1 1 calc R C .
C20 C 0.1585(5) 0.0032(2) 0.6281(3) 0.0309(12) Uani 1 1 d . . .
H20 H 0.1635 -0.0252 0.6642 0.037 Uiso 1 1 calc R C .
C21 C 0.1466(5) -0.0119(2) 0.5549(3) 0.0322(12) Uani 1 1 d . C .
H21 H 0.1444 -0.0497 0.5412 0.039 Uiso 1 1 calc R . .
C22 C 0.1336(5) -0.1111(2) 0.2991(3) 0.0323(12) Uani 1 1 d . . .
C23 C 0.1803(7) -0.1221(3) 0.2334(4) 0.0529(18) Uani 1 1 d . C .
H23 H 0.2026 -0.0928 0.2031 0.063 Uiso 1 1 calc R . .
C24 C 0.1943(10) -0.1762(4) 0.2122(5) 0.074(3) Uani 1 1 d . . .
H24 H 0.2267 -0.1830 0.1668 0.089 Uiso 1 1 calc R C .
C25 C 0.1199(8) -0.2087(3) 0.3144(5) 0.059(2) Uani 1 1 d . . .
H25 H 0.0976 -0.2390 0.3430 0.071 Uiso 1 1 calc R C .
C26 C 0.1028(7) -0.1559(3) 0.3413(4) 0.0484(17) Uani 1 1 d . C .
H26 H 0.0709 -0.1505 0.3871 0.058 Uiso 1 1 calc R . .
C27 C -0.1084(4) 0.1077(2) 0.1954(3) 0.0248(10) Uani 1 1 d . C .
C28 C -0.0697(5) 0.1032(2) 0.1242(3) 0.0309(12) Uani 1 1 d . . .
H28 H -0.1130 0.1188 0.0837 0.037 Uiso 1 1 calc R C 2
C29 C 0.0296(5) 0.0767(2) 0.1101(3) 0.0263(11) Uani 1 1 d . C 2
C30 C -0.2126(4) 0.1384(2) 0.2075(3) 0.0280(11) Uani 1 1 d . . .
C31 C -0.2738(5) 0.1652(3) 0.1512(4) 0.0349(12) Uani 1 1 d . C .
H31 H -0.2517 0.1640 0.1020 0.042 Uiso 1 1 calc R . .
C32 C -0.3682(6) 0.1939(3) 0.1676(4) 0.0500(18) Uani 1 1 d . . .
H32 H -0.4097 0.2117 0.1280 0.060 Uiso 1 1 calc R C .
C33 C -0.3443(6) 0.1726(4) 0.2885(4) 0.0512(18) Uani 1 1 d . . .
H33 H -0.3681 0.1753 0.3372 0.061 Uiso 1 1 calc R C .
C34 C -0.2493(5) 0.1424(3) 0.2784(4) 0.0363(13) Uani 1 1 d . C .
H34 H -0.2099 0.1247 0.3190 0.044 Uiso 1 1 calc R . .
C35 C 0.0611(5) 0.0709(2) 0.0327(3) 0.0286(11) Uani 1 1 d . . .
C36 C -0.0133(5) 0.0733(3) -0.0298(3) 0.0342(12) Uani 1 1 d . C .
H36 H -0.0898 0.0798 -0.0244 0.041 Uiso 1 1 calc R . .
C37 C 0.0240(5) 0.0663(3) -0.0989(3) 0.0352(13) Uani 1 1 d . . .
H37 H -0.0289 0.0677 -0.1403 0.042 Uiso 1 1 calc R C .
C38 C 0.2015(6) 0.0530(4) -0.0511(4) 0.0489(18) Uani 1 1 d . . .
H38 H 0.2769 0.0449 -0.0582 0.059 Uiso 1 1 calc R C .
C39 C 0.1706(6) 0.0594(3) 0.0207(4) 0.0458(17) Uani 1 1 d . C .
H39 H 0.2243 0.0560 0.0614 0.055 Uiso 1 1 calc R . .
C45 C 0.8625(17) 0.2561(6) 0.4877(11) 0.151(7) Uani 1 1 d . . .
H45A H 0.8244 0.2588 0.5335 0.226 Uiso 0.50 1 calc PR B 1
H45B H 0.8102 0.2646 0.4453 0.226 Uiso 0.50 1 calc PR B 1
H45C H 0.9242 0.2823 0.4893 0.226 Uiso 0.50 1 calc PR B 1
H45D H 0.8815 0.2783 0.4453 0.226 Uiso 0.50 1 calc PR B 1
H45E H 0.8956 0.2725 0.5334 0.226 Uiso 0.50 1 calc PR B 1
H45F H 0.7816 0.2548 0.4894 0.226 Uiso 0.50 1 calc PR B 1
C46 C 0.9718(10) 0.1963(5) 0.3970(6) 0.080(3) Uani 1 1 d . . .
H46A H 1.0060 0.1617 0.3823 0.120 Uiso 0.50 1 calc PR B 1
H46B H 1.0285 0.2251 0.4022 0.120 Uiso 0.50 1 calc PR B 1
H46C H 0.9141 0.2072 0.3590 0.120 Uiso 0.50 1 calc PR B 1
H46D H 0.9598 0.2343 0.3801 0.120 Uiso 0.50 1 calc PR B 1
H46E H 0.9372 0.1709 0.3602 0.120 Uiso 0.50 1 calc PR B 1
H46F H 1.0516 0.1889 0.4034 0.120 Uiso 0.50 1 calc PR B 1
Sb1A Sb 0.2622(2) 0.27603(7) 0.52162(10) 0.0964(6) Uani 0.45 1 d PD D 1
F1A F 0.1628(15) 0.2309(8) 0.5527(11) 0.151(8) Uiso 0.45 1 d PD D 1
F2A F 0.289(2) 0.2278(10) 0.4541(12) 0.264(18) Uiso 0.45 1 d PD D 1
F3A F 0.360(2) 0.3197(11) 0.4904(15) 0.65(8) Uiso 0.45 1 d PD D 1
F4A F 0.232(2) 0.3216(9) 0.5891(12) 0.260(17) Uiso 0.45 1 d PD D 1
F5A F 0.1638(18) 0.3056(9) 0.4608(12) 0.232(15) Uiso 0.45 1 d PD D 1
F6A F 0.3629(16) 0.2453(9) 0.5803(12) 0.180(10) Uiso 0.45 1 d PD D 1

loop_
_atom_site_aniso_label
_atom_site_aniso_U_11
_atom_site_aniso_U_22
_atom_site_aniso_U_33
_atom_site_aniso_U_23
_atom_site_aniso_U_13
_atom_site_aniso_U_12
Sb1 0.0643(6) 0.0695(7) 0.0501(6) 0.0036(5) -0.0046(5) 0.0076(5)
Ag1 0.0445(3) 0.0283(2) 0.0234(2) -0.00066(15) 0.00802(17) 0.00930(17)
Fe1 0.0282(4) 0.0222(4) 0.0207(4) 0.0021(3) 0.0030(3) 0.0040(3)
S1 0.086(2) 0.067(2) 0.0552(18) -0.0017(15) 0.0085(16) 0.0164(18)
S1A 0.176(15) 0.158(15) 0.091(9) 0.011(9) -0.003(9) 0.057(12)
O1 0.0265(19) 0.0269(19) 0.032(2) 0.0061(15) 0.0026(15) 0.0054(15)
O2 0.033(2) 0.0217(18) 0.037(2) 0.0032(15) 0.0067(16) 0.0034(15)
O3 0.038(2) 0.0241(18) 0.0224(18) 0.0009(14) 0.0015(15) 0.0038(15)
O4 0.034(2) 0.0230(18) 0.0249(18) -0.0003(14) 0.0004(15) 0.0017(15)
O5 0.0285(19) 0.032(2) 0.0190(17) 0.0036(14) 0.0042(14) 0.0039(15)
O6 0.034(2) 0.036(2) 0.0206(18) 0.0029(15) 0.0022(15) 0.0099(16)
O7 0.177(10) 0.074(6) 0.113(7) 0.011(5) 0.027(7) -0.012(6)
N1 0.034(3) 0.038(3) 0.040(3) 0.004(2) 0.006(2) 0.010(2)
N2 0.040(3) 0.029(3) 0.048(3) 0.003(2) 0.008(2) -0.001(2)
N3 0.033(2) 0.033(2) 0.022(2) 0.0012(18) 0.0030(18) -0.0015(19)
N4 0.118(7) 0.034(3) 0.067(5) -0.014(3) -0.011(5) 0.017(4)
N5 0.036(3) 0.070(4) 0.063(4) 0.001(3) 0.010(3) 0.023(3)
N6 0.042(3) 0.042(3) 0.023(2) 0.000(2) 0.005(2) 0.001(2)
C1 0.032(3) 0.030(3) 0.027(3) 0.001(2) 0.004(2) 0.005(2)
C2 0.027(3) 0.029(3) 0.047(3) 0.003(2) 0.010(2) 0.004(2)
C3 0.035(3) 0.027(3) 0.028(3) 0.003(2) 0.005(2) 0.003(2)
C4 0.029(3) 0.028(3) 0.034(3) -0.003(2) 0.005(2) 0.005(2)
C5 0.042(4) 0.043(4) 0.058(4) 0.018(3) 0.019(3) 0.015(3)
C6 0.043(4) 0.050(4) 0.058(4) 0.024(3) 0.015(3) 0.021(3)
C7 0.038(3) 0.031(3) 0.045(3) -0.003(2) 0.017(3) 0.001(2)
C8 0.044(3) 0.021(3) 0.050(4) 0.003(2) 0.013(3) 0.007(2)
C9 0.038(3) 0.025(3) 0.034(3) 0.001(2) 0.007(2) 0.002(2)
C10 0.030(3) 0.030(3) 0.088(6) -0.008(3) 0.014(3) 0.002(3)
C11 0.039(4) 0.029(3) 0.082(5) 0.000(3) 0.010(3) -0.001(3)
C12 0.033(3) 0.027(3) 0.094(6) 0.006(3) 0.005(3) 0.003(3)
C13 0.032(3) 0.030(3) 0.074(5) 0.002(3) 0.006(3) 0.002(3)
C14 0.030(3) 0.026(3) 0.024(2) 0.002(2) 0.002(2) 0.001(2)
C15 0.037(3) 0.027(3) 0.025(3) 0.002(2) 0.000(2) 0.005(2)
C16 0.028(3) 0.022(2) 0.027(3) 0.0025(19) 0.002(2) 0.001(2)
C17 0.030(3) 0.027(3) 0.020(2) 0.002(2) 0.0037(19) 0.000(2)
C18 0.058(4) 0.029(3) 0.023(3) -0.001(2) 0.001(3) 0.004(3)
C19 0.051(4) 0.027(3) 0.026(3) 0.001(2) 0.002(2) 0.003(2)
C20 0.044(3) 0.026(3) 0.022(3) 0.002(2) 0.002(2) 0.000(2)
C21 0.049(3) 0.023(3) 0.024(3) -0.001(2) 0.002(2) -0.005(2)
C22 0.039(3) 0.027(3) 0.031(3) -0.002(2) 0.000(2) 0.005(2)
C23 0.076(5) 0.041(4) 0.042(4) -0.003(3) 0.008(3) 0.012(4)
C24 0.122(8) 0.048(5) 0.053(5) -0.016(4) 0.013(5) 0.028(5)
C25 0.078(6) 0.030(3) 0.069(5) 0.001(3) -0.004(4) 0.006(3)
C26 0.068(5) 0.032(3) 0.046(4) 0.003(3) 0.007(3) 0.006(3)
C27 0.028(3) 0.020(2) 0.027(3) 0.0020(19) 0.006(2) 0.0005(19)
C28 0.032(3) 0.035(3) 0.025(3) 0.006(2) 0.002(2) 0.009(2)
C29 0.032(3) 0.025(3) 0.022(2) -0.0004(19) 0.003(2) 0.001(2)
C30 0.028(3) 0.023(3) 0.033(3) 0.001(2) 0.003(2) -0.001(2)
C31 0.029(3) 0.039(3) 0.037(3) 0.006(2) 0.003(2) 0.005(2)
C32 0.033(3) 0.068(5) 0.048(4) 0.008(3) 0.001(3) 0.016(3)
C33 0.043(4) 0.067(5) 0.046(4) -0.001(3) 0.015(3) 0.013(3)
C34 0.033(3) 0.039(3) 0.038(3) 0.000(3) 0.009(2) 0.005(2)
C35 0.036(3) 0.030(3) 0.020(2) 0.001(2) 0.006(2) 0.004(2)
C36 0.036(3) 0.041(3) 0.025(3) 0.003(2) -0.001(2) -0.001(2)
C37 0.041(3) 0.039(3) 0.026(3) -0.001(2) 0.001(2) 0.001(2)
C38 0.034(3) 0.085(5) 0.029(3) -0.005(3) 0.007(3) 0.013(3)
C39 0.035(3) 0.077(5) 0.026(3) 0.002(3) 0.004(2) 0.015(3)
C45 0.22(2) 0.083(10) 0.156(17) -0.010(10) 0.062(14) 0.048(11)
C46 0.081(7) 0.073(7) 0.086(7) -0.018(5) 0.005(5) -0.001(5)
Sb1A 0.1411(17) 0.0668(10) 0.0752(11) -0.0009(8) -0.0347(11) -0.0148(10)

loop_
_atom_type_symbol
_atom_type_description
_atom_type_scat_dispersion_real
_atom_type_scat_dispersion_imag
_atom_type_scat_source
C C 0.0033 0.0016 'International Tables Vol C Tables 4.2.6.8 and 6.1.1.4'
H H 0.0000 0.0000 'International Tables Vol C Tables 4.2.6.8 and 6.1.1.4'
N N 0.0061 0.0033 'International Tables Vol C Tables 4.2.6.8 and 6.1.1.4'
Ag Ag -0.8971 1.1015 'International Tables Vol C Tables 4.2.6.8 and 6.1.1.4'
Sb Sb -0.5866 1.5461 'International Tables Vol C Tables 4.2.6.8 and 6.1.1.4'
F F 0.0171 0.0103 'International Tables Vol C Tables 4.2.6.8 and 6.1.1.4'
Fe Fe 0.3463 0.8444 'International Tables Vol C Tables 4.2.6.8 and 6.1.1.4'
O O 0.0106 0.0060 'International Tables Vol C Tables 4.2.6.8 and 6.1.1.4'
S S 0.1246 0.1234 'International Tables Vol C Tables 4.2.6.8 and 6.1.1.4'

loop_
_geom_angle_atom_site_label_1
_geom_angle_atom_site_label_2
_geom_angle_atom_site_label_3
_geom_angle
_geom_angle_site_symmetry_1
_geom_angle_site_symmetry_3
F3 Sb1 F6 92.4(5) . .
F3 Sb1 F5 91.6(5) . .
F6 Sb1 F5 175.7(6) . .
F3 Sb1 F2 94.8(5) . .
F6 Sb1 F2 91.2(5) . .
F5 Sb1 F2 89.9(5) . .
F3 Sb1 F4 90.0(5) . .
F6 Sb1 F4 89.6(5) . .
F5 Sb1 F4 88.9(5) . .
F2 Sb1 F4 175.1(5) . .
F3 Sb1 F1 177.6(6) . .
F6 Sb1 F1 87.7(5) . .
F5 Sb1 F1 88.2(5) . .
F2 Sb1 F1 87.7(5) . .
F4 Sb1 F1 87.5(5) . .
N6 Ag1 N3 144.69(18) . 1_554
N6 Ag1 N1 108.89(19) . 3_655
N3 Ag1 N1 91.24(18) 1_554 3_655
N6 Ag1 N2 102.47(19) . 4_565
N3 Ag1 N2 96.98(18) 1_554 4_565
N1 Ag1 N2 110.14(19) 3_655 4_565
O3 Fe1 O4 86.89(16) . .
O3 Fe1 O5 92.54(16) . .
O4 Fe1 O5 101.70(16) . .
O3 Fe1 O1 93.57(16) . .
O4 Fe1 O1 84.97(16) . .
O5 Fe1 O1 171.19(16) . .
O3 Fe1 O2 91.34(16) . .
O4 Fe1 O2 170.24(16) . .
O5 Fe1 O2 87.96(16) . .
O1 Fe1 O2 85.56(16) . .
O3 Fe1 O6 174.81(17) . .
O4 Fe1 O6 88.17(16) . .
O5 Fe1 O6 86.94(15) . .
O1 Fe1 O6 87.54(16) . .
O2 Fe1 O6 93.80(17) . .
O7 S1 C46 109.4(6) . .
O7 S1 C45 106.9(9) . .
C46 S1 C45 97.6(7) . .
O7 S1A C45 114.5(12) . .
O7 S1A C46 105.5(11) . .
C45 S1A C46 103.0(14) . .
F1 F1 Sb1 152.6(13) 3_666 .
C1 O1 Fe1 127.9(4) . .
C3 O2 Fe1 129.9(4) . .
C14 O3 Fe1 126.2(3) . .
C16 O4 Fe1 124.2(3) . .
C27 O5 Fe1 128.6(3) . .
C29 O6 Fe1 129.5(4) . .
S1 O7 S1A 50.0(8) . .
C7 N1 C6 117.7(5) . .
C7 N1 Ag1 124.9(4) . 3_655
C6 N1 Ag1 117.2(4) . 3_655
C11 N2 C12 117.4(6) . .
C11 N2 Ag1 129.7(4) . 4_566
C12 N2 Ag1 112.7(4) . 4_566
C20 N3 C19 117.6(5) . .
C20 N3 Ag1 116.5(4) . 1_556
C19 N3 Ag1 125.7(4) . 1_556
C25 N4 C24 116.8(7) . .
C32 N5 C33 116.0(6) . .
C37 N6 C38 116.5(5) . .
C37 N6 Ag1 123.8(4) . .
C38 N6 Ag1 118.5(4) . .
O1 C1 C2 125.0(5) . .
O1 C1 C4 114.3(5) . .
C2 C1 C4 120.6(5) . .
C1 C2 C3 122.3(5) . .
O2 C3 C2 124.0(5) . .
O2 C3 C9 115.1(5) . .
C2 C3 C9 120.9(5) . .
C8 C4 C5 118.5(5) . .
C8 C4 C1 122.2(5) . .
C5 C4 C1 119.1(5) . .
C6 C5 C4 119.1(6) . .
N1 C6 C5 122.9(6) . .
N1 C7 C8 122.8(6) . .
C4 C8 C7 118.9(6) . .
C10 C9 C13 117.5(6) . .
C10 C9 C3 124.5(6) . .
C13 C9 C3 117.9(6) . .
C9 C10 C11 119.5(6) . .
N2 C11 C10 123.1(6) . .
N2 C12 C13 123.0(6) . .
C12 C13 C9 119.3(6) . .
O3 C14 C15 123.6(5) . .
O3 C14 C17 115.9(5) . .
C15 C14 C17 120.5(5) . .
C16 C15 C14 123.6(5) . .
O4 C16 C15 125.0(5) . .
O4 C16 C22 115.3(5) . .
C15 C16 C22 119.7(5) . .
C21 C17 C18 117.5(5) . .
C21 C17 C14 122.6(5) . .
C18 C17 C14 119.9(5) . .
C17 C18 C19 118.8(5) . .
N3 C19 C18 122.9(6) . .
N3 C20 C21 124.2(5) . .
C20 C21 C17 119.0(5) . .
C23 C22 C26 117.7(6) . .
C23 C22 C16 120.0(6) . .
C26 C22 C16 122.2(6) . .
C22 C23 C24 119.2(8) . .
N4 C24 C23 123.7(8) . .
N4 C25 C26 124.3(8) . .
C25 C26 C22 118.3(7) . .
O5 C27 C28 123.9(5) . .
O5 C27 C30 115.2(5) . .
C28 C27 C30 120.9(5) . .
C29 C28 C27 123.3(5) . .
O6 C29 C28 124.8(5) . .
O6 C29 C35 115.5(5) . .
C28 C29 C35 119.7(5) . .
C31 C30 C34 117.4(5) . .
C31 C30 C27 122.7(5) . .
C34 C30 C27 119.8(5) . .
C30 C31 C32 118.9(6) . .
N5 C32 C31 124.7(6) . .
N5 C33 C34 124.2(7) . .
C33 C34 C30 118.7(6) . .
C39 C35 C36 116.7(5) . .
C39 C35 C29 118.6(5) . .
C36 C35 C29 124.6(5) . .
C37 C36 C35 120.1(6) . .
N6 C37 C36 123.8(6) . .
N6 C38 C39 123.3(6) . .
C35 C39 C38 119.6(6) . .
S1A C45 S1 42.1(6) . .
S1 C46 S1A 42.6(6) . .
F4A Sb1A F3A 91.5(7) . .
F4A Sb1A F5A 90.8(7) . .
F3A Sb1A F5A 89.6(7) . .
F4A Sb1A F6A 91.0(7) . .
F3A Sb1A F6A 89.8(7) . .
F5A Sb1A F6A 178.1(8) . .
F4A Sb1A F2A 177.6(9) . .
F3A Sb1A F2A 91.0(7) . .
F5A Sb1A F2A 89.1(7) . .
F6A Sb1A F2A 89.0(7) . .
F4A Sb1A F1A 89.3(7) . .
F3A Sb1A F1A 179.3(9) . .
F5A Sb1A F1A 90.5(7) . .
F6A Sb1A F1A 90.0(6) . .
F2A Sb1A F1A 88.3(7) . .

loop_
_geom_bond_atom_site_label_1
_geom_bond_atom_site_label_2
_geom_bond_distance
_geom_bond_site_symmetry_2
Sb1 F3 1.716(12) .
Sb1 F6 1.788(12) .
Sb1 F5 1.794(11) .
Sb1 F2 1.795(11) .
Sb1 F4 1.818(11) .
Sb1 F1 1.837(11) .
Ag1 N6 2.245(5) .
Ag1 N3 2.315(5) 1_554
Ag1 N1 2.364(5) 3_655
Ag1 N2 2.381(5) 4_565
Fe1 O3 1.981(4) .
Fe1 O4 1.991(4) .
Fe1 O5 1.991(4) .
Fe1 O1 1.991(4) .
Fe1 O2 1.991(4) .
Fe1 O6 1.992(4) .
S1 O7 1.445(12) .
S1 C46 1.684(12) .
S1 C45 1.797(14) .
S1A O7 1.48(2) .
S1A C45 1.62(2) .
S1A C46 1.72(2) .
F1 F1 1.68(2) 3_666
O1 C1 1.272(7) .
O2 C3 1.275(7) .
O3 C14 1.285(6) .
O4 C16 1.277(6) .
O5 C27 1.288(6) .
O6 C29 1.269(7) .
N1 C7 1.330(8) .
N1 C6 1.344(9) .
N1 Ag1 2.364(5) 3_655
N2 C11 1.314(9) .
N2 C12 1.341(9) .
N2 Ag1 2.381(5) 4_566
N3 C20 1.323(7) .
N3 C19 1.329(7) .
N3 Ag1 2.315(5) 1_556
N4 C25 1.316(13) .
N4 C24 1.335(13) .
N5 C32 1.320(10) .
N5 C33 1.332(10) .
N6 C37 1.332(8) .
N6 C38 1.347(9) .
C1 C2 1.392(8) .
C1 C4 1.499(8) .
C2 C3 1.398(8) .
C3 C9 1.486(8) .
C4 C8 1.375(9) .
C4 C5 1.382(9) .
C5 C6 1.371(9) .
C7 C8 1.389(8) .
C9 C10 1.366(9) .
C9 C13 1.389(9) .
C10 C11 1.405(9) .
C12 C13 1.384(9) .
C14 C15 1.403(8) .
C14 C17 1.496(7) .
C15 C16 1.384(8) .
C16 C22 1.487(7) .
C17 C21 1.389(8) .
C17 C18 1.394(8) .
C18 C19 1.399(8) .
C20 C21 1.375(8) .
C22 C23 1.380(10) .
C22 C26 1.394(9) .
C23 C24 1.383(11) .
C25 C26 1.393(10) .
C27 C28 1.408(8) .
C27 C30 1.493(7) .
C28 C29 1.401(8) .
C29 C35 1.486(7) .
C30 C31 1.378(8) .
C30 C34 1.393(8) .
C31 C32 1.388(9) .
C33 C34 1.387(9) .
C35 C39 1.385(9) .
C35 C36 1.394(8) .
C36 C37 1.371(9) .
C38 C39 1.388(9) .
Sb1A F4A 1.709(19) .
Sb1A F3A 1.72(2) .
Sb1A F5A 1.72(2) .
Sb1A F6A 1.726(18) .
Sb1A F2A 1.740(19) .
Sb1A F1A 1.749(17) .

loop_
_platon_squeeze_void_nr
_platon_squeeze_void_average_x
_platon_squeeze_void_average_y
_platon_squeeze_void_average_z
_platon_squeeze_void_volume
_platon_squeeze_void_count_electrons
1 0.500 0.000 0.500 393.9 14.6
2 0.500 0.500 1.000 393.8 15.1
